data_4119192
loop_
_publ_author_name
'Michael T. Corbett'
'Jeffrey S. Johnson'

_publ_contact_author_name
;
;
_publ_section_title
;
 Diametric Stereocontrol in Dynamic Catalytic Reduction of Racemic Acyl
 Phosphonates: Divergence from \a-Keto Ester Congeners
;
_journal_name_full 'Journal of the American Chemical Society'
_journal_page_first 594
_journal_page_last 597
_journal_paper_doi 10.1021/ja310980q
_journal_volume 135
_journal_year 2013
_chemical_absolute_configuration ad
_chemical_formula_moiety 'C13 H19 O4 P'
_chemical_formula_sum 'C13 H19 O4 P'
_chemical_formula_weight 270.25
_chemical_name_systematic
;
 ? 
;
_space_group_crystal_system orthorhombic
_space_group_IT_number 19
_space_group_name_Hall 'P 2ac 2ab'
_space_group_name_H-M_alt 'P 21 21 21'
_symmetry_space_group_name_Hall 'P 2ac 2ab'
_symmetry_space_group_name_H-M 'P 21 21 21'
_atom_sites_solution_hydrogens geom
_atom_sites_solution_primary iterative
_atom_sites_solution_secondary difmap
_audit_creation_date 2012-09-20
_audit_creation_method
;
  Olex2 1.2-beta
  (compiled Aug 15 2012 15:59:22, GUI svn.r4314)
;
_cell_angle_alpha 90.00
_cell_angle_beta 90.00
_cell_angle_gamma 90.00
_cell_formula_units_Z 4
_cell_length_a 6.4186(2)
_cell_length_b 10.3245(4)
_cell_length_c 19.9503(7)
_cell_measurement_reflns_used 7709
_cell_measurement_temperature 100
_cell_measurement_theta_max 69.93
_cell_measurement_theta_min 2.21
_cell_volume 1322.08(8)
_computing_molecular_graphics
;
O. V. Dolomanov, L. J. Bourhis, R. J. Gildea, J. A. K. Howard and H. Puschmann,
OLEX2: a complete structure solution, refinement and analysis program.
J. Appl. Cryst. (2009). 42, 339-341.
;
_computing_publication_material
;
O. V. Dolomanov, L. J. Bourhis, R. J. Gildea, J. A. K. Howard and H. Puschmann,
OLEX2: a complete structure solution, refinement and analysis program.
J. Appl. Cryst. (2009). 42, 339-341.
;
_computing_structure_refinement
;
XL, G.M. Sheldrick, Acta Cryst.
(2008). A64, 112-122
;
_computing_structure_solution
;
olex2.solve (L.J. Bourhis, O.V. Dolomanov, R.J. Gildea, J.A.K. Howard,
H. Puschmann, in preparation, 2011)
;
_diffrn_ambient_temperature 100
_diffrn_measured_fraction_theta_full 0.977
_diffrn_measured_fraction_theta_max 0.966
_diffrn_measurement_device_type 'Bruker APEX-II CCD'
_diffrn_measurement_method '\f and \w scans'
_diffrn_radiation_monochromator graphite
_diffrn_radiation_type CuK\a
_diffrn_radiation_wavelength 1.54178
_diffrn_reflns_av_R_equivalents 0.0360
_diffrn_reflns_av_unetI/netI 0.0346
_diffrn_reflns_limit_h_max 7
_diffrn_reflns_limit_h_min -5
_diffrn_reflns_limit_k_max 12
_diffrn_reflns_limit_k_min -12
_diffrn_reflns_limit_l_max 23
_diffrn_reflns_limit_l_min -23
_diffrn_reflns_number 10010
_diffrn_reflns_theta_full 66.60
_diffrn_reflns_theta_max 70.45
_diffrn_reflns_theta_min 4.43
_diffrn_source 'fine-focus sealed tube'
_diffrn_standards_number 0
_exptl_absorpt_coefficient_mu 1.899
_exptl_absorpt_correction_T_max 0.7533
_exptl_absorpt_correction_T_min 0.6291
_exptl_absorpt_correction_type multi-scan
_exptl_absorpt_process_details
;
SADABS-2008/1 (Bruker,2008) was used for absorption correction.
wR2(int) was 0.0833 before and 0.0534 after correction.
The Ratio of minimum to maximum transmission is 0.8351.
The \l/2 correction factor is 0.0015.
;
_exptl_crystal_colour 'clear colourless'
_exptl_crystal_colour_lustre clear
_exptl_crystal_colour_primary colourless
_exptl_crystal_density_diffrn 1.358
_exptl_crystal_description plate
_exptl_crystal_F_000 576
_exptl_crystal_size_max 0.191
_exptl_crystal_size_mid 0.172
_exptl_crystal_size_min 0.056
_refine_diff_density_max 0.403
_refine_diff_density_min -0.277
_refine_diff_density_rms 0.051
_refine_ls_abs_structure_details 'Flack H D (1983), Acta Cryst. A39, 876-881'
_refine_ls_abs_structure_Flack 0.04(2)
_refine_ls_extinction_method none
_refine_ls_goodness_of_fit_ref 1.051
_refine_ls_hydrogen_treatment constr
_refine_ls_matrix_type full
_refine_ls_number_parameters 166
_refine_ls_number_reflns 2446
_refine_ls_number_restraints 0
_refine_ls_restrained_S_all 1.051
_refine_ls_R_factor_all 0.0379
_refine_ls_R_factor_gt 0.0348
_refine_ls_shift/su_max 0.001
_refine_ls_shift/su_mean 0.000
_refine_ls_structure_factor_coef Fsqd
_refine_ls_weighting_details 'calc w=1/[\s^2^(Fo^2^)+(0.0643P)^2^+0.0000P] where P=(Fo^2^+2Fc^2^)/3'
_refine_ls_weighting_scheme calc
_refine_ls_wR_factor_gt 0.0917
_refine_ls_wR_factor_ref 0.0935
_reflns_number_gt 2295
_reflns_number_total 2446
_reflns_threshold_expression >2sigma(I)
_cod_data_source_file ja310980q_si_002.cif
_cod_data_source_block x1209013
_cod_database_code 4119192

loop_
_space_group_symop_id
_space_group_symop_operation_xyz
1 'x, y, z'
2 '-x+1/2, -y, z+1/2'
3 'x+1/2, -y+1/2, -z'
4 '-x, y+1/2, -z+1/2'

loop_
_atom_site_label
_atom_site_type_symbol
_atom_site_fract_x
_atom_site_fract_y
_atom_site_fract_z
_atom_site_U_iso_or_equiv
_atom_site_adp_type
_atom_site_occupancy
_atom_site_symmetry_multiplicity
_atom_site_calc_flag
_atom_site_refinement_flags
P1 P 0.94808(9) 0.76995(5) 0.77424(3) 0.01759(15) Uani 1 1 d .
O1 O 1.1114(2) 0.84520(14) 0.73994(8) 0.0228(4) Uani 1 1 d .
O2 O 1.0209(3) 0.69340(14) 0.83874(8) 0.0229(4) Uani 1 1 d .
O3 O 0.7787(3) 0.86283(14) 0.80442(8) 0.0230(4) Uani 1 1 d .
O4 O 0.6829(2) 0.57430(13) 0.75128(8) 0.0201(3) Uani 1 1 d .
H4 H 0.7268 0.4982 0.7558 0.030 Uiso 1 1 calc R
C1 C 1.1763(4) 0.5920(2) 0.83352(13) 0.0256(5) Uani 1 1 d .
H1A H 1.2629 0.6071 0.7938 0.038 Uiso 1 1 calc R
H1B H 1.1068 0.5078 0.8295 0.038 Uiso 1 1 calc R
H1C H 1.2641 0.5924 0.8737 0.038 Uiso 1 1 calc R
C2 C 0.6096(4) 0.8186(2) 0.84741(13) 0.0316(6) Uani 1 1 d .
H2A H 0.6172 0.8633 0.8907 0.047 Uiso 1 1 calc R
H2B H 0.6221 0.7250 0.8545 0.047 Uiso 1 1 calc R
H2C H 0.4757 0.8377 0.8260 0.047 Uiso 1 1 calc R
C3 C 0.8350(3) 0.64969(19) 0.71744(11) 0.0176(4) Uani 1 1 d .
H3 H 0.9498 0.5897 0.7039 0.021 Uiso 1 1 calc R
C4 C 0.7473(3) 0.71101(19) 0.65264(11) 0.0188(5) Uani 1 1 d .
H4A H 0.8567 0.7704 0.6345 0.023 Uiso 1 1 calc R
C5 C 0.5538(4) 0.79400(19) 0.66820(11) 0.0219(4) Uani 1 1 d .
H5A H 0.4559 0.7431 0.6961 0.026 Uiso 1 1 calc R
H5B H 0.5966 0.8711 0.6943 0.026 Uiso 1 1 calc R
C6 C 0.4433(4) 0.8376(2) 0.60465(12) 0.0259(5) Uani 1 1 d .
H6A H 0.3277 0.8971 0.6161 0.031 Uiso 1 1 calc R
H6B H 0.5420 0.8843 0.5752 0.031 Uiso 1 1 calc R
C7 C 0.3586(4) 0.7190(2) 0.56860(13) 0.0316(6) Uani 1 1 d .
H7A H 0.2416 0.6825 0.5949 0.038 Uiso 1 1 calc R
H7B H 0.3034 0.7455 0.5243 0.038 Uiso 1 1 calc R
C8 C 0.5221(4) 0.6157(2) 0.55871(12) 0.0237(5) Uani 1 1 d .
C9 C 0.4944(4) 0.5245(2) 0.50785(12) 0.0286(6) Uani 1 1 d .
H9 H 0.3721 0.5289 0.4811 0.034 Uiso 1 1 calc R
C10 C 0.6381(4) 0.4282(2) 0.49492(12) 0.0298(6) Uani 1 1 d .
H10 H 0.6157 0.3676 0.4598 0.036 Uiso 1 1 calc R
C11 C 0.8167(4) 0.4217(2) 0.53445(12) 0.0274(5) Uani 1 1 d .
H11 H 0.9175 0.3560 0.5267 0.033 Uiso 1 1 calc R
C12 C 0.8466(4) 0.5113(2) 0.58513(12) 0.0241(5) Uani 1 1 d .
H12 H 0.9693 0.5062 0.6116 0.029 Uiso 1 1 calc R
C13 C 0.7021(4) 0.6091(2) 0.59856(11) 0.0192(5) Uani 1 1 d .

loop_
_atom_site_aniso_label
_atom_site_aniso_U_11
_atom_site_aniso_U_22
_atom_site_aniso_U_33
_atom_site_aniso_U_23
_atom_site_aniso_U_13
_atom_site_aniso_U_12
P1 0.0174(3) 0.0139(2) 0.0215(3) -0.0015(2) -0.0002(2) 0.0008(2)
O1 0.0199(8) 0.0174(7) 0.0312(9) -0.0029(6) -0.0004(6) -0.0016(6)
O2 0.0230(9) 0.0225(8) 0.0231(8) -0.0011(6) -0.0013(6) 0.0041(6)
O3 0.0208(9) 0.0199(7) 0.0281(9) -0.0028(7) 0.0017(6) 0.0014(6)
O4 0.0214(9) 0.0140(7) 0.0251(8) 0.0026(6) 0.0026(6) -0.0016(6)
C1 0.0241(13) 0.0197(10) 0.0329(13) 0.0010(10) -0.0039(10) 0.0014(9)
C2 0.0283(14) 0.0311(12) 0.0356(14) -0.0047(11) 0.0111(10) 0.0030(10)
C3 0.0175(11) 0.0151(9) 0.0201(11) -0.0040(8) -0.0004(9) 0.0010(8)
C4 0.0177(12) 0.0151(9) 0.0237(11) 0.0009(9) 0.0013(8) -0.0014(8)
C5 0.0199(11) 0.0195(10) 0.0261(11) 0.0009(9) -0.0010(10) 0.0024(9)
C6 0.0224(13) 0.0246(10) 0.0308(12) 0.0047(9) -0.0007(10) 0.0048(10)
C7 0.0255(13) 0.0356(12) 0.0336(14) 0.0016(12) -0.0093(10) 0.0024(11)
C8 0.0226(13) 0.0235(10) 0.0249(12) 0.0043(9) -0.0005(9) -0.0047(9)
C9 0.0299(14) 0.0309(12) 0.0249(12) 0.0046(10) -0.0048(9) -0.0087(9)
C10 0.0412(16) 0.0249(11) 0.0232(13) -0.0040(10) -0.0006(10) -0.0100(11)
C11 0.0346(15) 0.0213(11) 0.0262(13) -0.0011(9) 0.0046(10) 0.0028(10)
C12 0.0251(12) 0.0208(10) 0.0266(12) 0.0006(9) -0.0007(9) -0.0015(9)
C13 0.0200(12) 0.0167(9) 0.0208(11) 0.0022(9) 0.0012(9) -0.0050(8)

loop_
_atom_type_symbol
_atom_type_description
_atom_type_scat_dispersion_real
_atom_type_scat_dispersion_imag
_atom_type_scat_source
C C 0.0181 0.0091 'International Tables Vol C Tables 4.2.6.8 and 6.1.1.4'
H H 0.0000 0.0000 'International Tables Vol C Tables 4.2.6.8 and 6.1.1.4'
O O 0.0492 0.0322 'International Tables Vol C Tables 4.2.6.8 and 6.1.1.4'
P P 0.2955 0.4335 'International Tables Vol C Tables 4.2.6.8 and 6.1.1.4'

loop_
_geom_angle_atom_site_label_1
_geom_angle_atom_site_label_2
_geom_angle_atom_site_label_3
_geom_angle
O1 P1 O2 115.55(9)
O1 P1 O3 110.41(9)
O1 P1 C3 110.61(9)
O2 P1 C3 106.38(9)
O3 P1 O2 101.43(9)
O3 P1 C3 112.15(9)
C1 O2 P1 120.41(15)
C2 O3 P1 123.38(14)
C3 O4 H4 109.5
O2 C1 H1A 109.5
O2 C1 H1B 109.5
O2 C1 H1C 109.5
H1A C1 H1B 109.5
H1A C1 H1C 109.5
H1B C1 H1C 109.5
O3 C2 H2A 109.5
O3 C2 H2B 109.5
O3 C2 H2C 109.5
H2A C2 H2B 109.5
H2A C2 H2C 109.5
H2B C2 H2C 109.5
P1 C3 H3 107.2
O4 C3 P1 110.49(14)
O4 C3 H3 107.2
O4 C3 C4 111.83(17)
C4 C3 P1 112.60(14)
C4 C3 H3 107.2
C3 C4 H4A 107.4
C5 C4 C3 110.67(17)
C5 C4 H4A 107.4
C13 C4 C3 112.09(16)
C13 C4 H4A 107.4
C13 C4 C5 111.75(18)
C4 C5 H5A 109.2
C4 C5 H5B 109.2
H5A C5 H5B 107.9
C6 C5 C4 111.87(18)
C6 C5 H5A 109.2
C6 C5 H5B 109.2
C5 C6 H6A 109.9
C5 C6 H6B 109.9
H6A C6 H6B 108.3
C7 C6 C5 108.85(18)
C7 C6 H6A 109.9
C7 C6 H6B 109.9
C6 C7 H7A 109.1
C6 C7 H7B 109.1
H7A C7 H7B 107.8
C8 C7 C6 112.5(2)
C8 C7 H7A 109.1
C8 C7 H7B 109.1
C9 C8 C7 118.9(2)
C9 C8 C13 118.9(2)
C13 C8 C7 122.2(2)
C8 C9 H9 118.8
C10 C9 C8 122.5(2)
C10 C9 H9 118.8
C9 C10 H10 120.7
C9 C10 C11 118.6(2)
C11 C10 H10 120.7
C10 C11 H11 120.2
C12 C11 C10 119.7(2)
C12 C11 H11 120.2
C11 C12 H12 119.0
C11 C12 C13 122.1(2)
C13 C12 H12 119.0
C8 C13 C4 121.3(2)
C12 C13 C4 120.3(2)
C12 C13 C8 118.2(2)

loop_
_geom_bond_atom_site_label_1
_geom_bond_atom_site_label_2
_geom_bond_distance
P1 O1 1.4732(16)
P1 O2 1.5809(16)
P1 O3 1.5697(16)
P1 C3 1.831(2)
O2 C1 1.450(3)
O3 C2 1.457(3)
O4 H4 0.8400
O4 C3 1.420(2)
C1 H1A 0.9800
C1 H1B 0.9800
C1 H1C 0.9800
C2 H2A 0.9800
C2 H2B 0.9800
C2 H2C 0.9800
C3 H3 1.0000
C3 C4 1.546(3)
C4 H4A 1.0000
C4 C5 1.541(3)
C4 C13 1.535(3)
C5 H5A 0.9900
C5 H5B 0.9900
C5 C6 1.521(3)
C6 H6A 0.9900
C6 H6B 0.9900
C6 C7 1.520(3)
C7 H7A 0.9900
C7 H7B 0.9900
C7 C8 1.510(3)
C8 C9 1.396(3)
C8 C13 1.404(3)
C9 H9 0.9500
C9 C10 1.381(3)
C10 H10 0.9500
C10 C11 1.393(3)
C11 H11 0.9500
C11 C12 1.384(3)
C12 H12 0.9500
C12 C13 1.397(3)

loop_
_geom_torsion_atom_site_label_1
_geom_torsion_atom_site_label_2
_geom_torsion_atom_site_label_3
_geom_torsion_atom_site_label_4
_geom_torsion
P1 C3 C4 C5 -68.40(19)
P1 C3 C4 C13 166.12(15)
O1 P1 O2 C1 -62.44(17)
O1 P1 O3 C2 -173.15(17)
O1 P1 C3 O4 177.96(12)
O1 P1 C3 C4 -56.20(17)
O2 P1 O3 C2 -50.14(19)
O2 P1 C3 O4 51.74(15)
O2 P1 C3 C4 177.58(14)
O3 P1 O2 C1 178.15(15)
O3 P1 C3 O4 -58.30(15)
O3 P1 C3 C4 67.54(17)
O4 C3 C4 C5 56.7(2)
O4 C3 C4 C13 -68.8(2)
C3 P1 O2 C1 60.73(17)
C3 P1 O3 C2 63.0(2)
C3 C4 C5 C6 -170.67(18)
C3 C4 C13 C8 139.1(2)
C3 C4 C13 C12 -44.8(3)
C4 C5 C6 C7 64.7(3)
C5 C4 C13 C8 14.2(3)
C5 C4 C13 C12 -169.72(19)
C5 C6 C7 C8 -51.2(3)
C6 C7 C8 C9 -157.6(2)
C6 C7 C8 C13 21.8(3)
C7 C8 C9 C10 179.0(2)
C7 C8 C13 C4 -2.8(3)
C7 C8 C13 C12 -179.0(2)
C8 C9 C10 C11 0.4(4)
C9 C8 C13 C4 176.5(2)
C9 C8 C13 C12 0.4(3)
C9 C10 C11 C12 -0.3(3)
C10 C11 C12 C13 0.3(3)
C11 C12 C13 C4 -176.6(2)
C11 C12 C13 C8 -0.3(3)
C13 C4 C5 C6 -45.0(2)
C13 C8 C9 C10 -0.4(3)
